data_1550252
loop_
_publ_author_name
'Fargher, Hazel'
'Lau, Nathanael'
'Zakharov, Lev'
'Haley, Michael M.'
'Johnson, Darren'
'Pluth, Michael D.'

_publ_section_title
;
 Expanding Reversible Chalcogenide Binding: Supramolecular Receptors for
 the Hydroselenide (HSe--) Anion
;
_journal_name_full 'Chemical Science'
_journal_paper_doi 10.1039/C8SC03968B
_journal_year 2019
_chemical_formula_moiety '(C16 H36 N)+ (H Se)-'
_chemical_formula_sum 'C16 H37 N Se'
_chemical_formula_weight 322.42
_chemical_name_systematic 'Tetrabutylammonium hydroselenide'
_chemical_properties_physical Air-sensitive,Oxygen-sensitive
_space_group_crystal_system monoclinic
_space_group_IT_number 15
_space_group_name_Hall '-C 2yc'
_space_group_name_H-M_alt 'C 1 2/c 1'
_symmetry_space_group_name_Hall '-C 2yc'
_symmetry_space_group_name_H-M 'C 1 2/c 1'
_atom_sites_solution_hydrogens mixed
_audit_creation_method SHELXL-2014/7
_audit_update_record
;
2018-06-02 deposited with the CCDC.
2018-11-19 downloaded from the CCDC.
;
_cell_angle_alpha 90
_cell_angle_beta 110.832(2)
_cell_angle_gamma 90
_cell_formula_units_Z 8
_cell_length_a 14.1628(5)
_cell_length_b 14.0547(5)
_cell_length_c 19.8443(7)
_cell_measurement_reflns_used 1910
_cell_measurement_temperature 173(2)
_cell_measurement_theta_max 65.96
_cell_measurement_theta_min 4.77
_cell_volume 3691.9(2)
_computing_cell_refinement 'Bruker SAINT'
_computing_data_collection 'Bruker APEX2'
_computing_data_reduction 'Bruker SAINT'
_computing_molecular_graphics 'Bruker SHELXTL'
_computing_publication_material 'Bruker SHELXTL'
_computing_structure_refinement 'SHELXL-2014/7 (Sheldrick, 2014)'
_computing_structure_solution 'SHELXS-97 (Sheldrick 2008)'
_diffrn_ambient_temperature 173(2)
_diffrn_measured_fraction_theta_full 0.983
_diffrn_measured_fraction_theta_max 0.983
_diffrn_measurement_device_type 'Bruker Apex II CCD'
_diffrn_measurement_method '\f and \w scans'
_diffrn_radiation_type CuK\a
_diffrn_radiation_wavelength 1.54178
_diffrn_reflns_av_R_equivalents 0.0613
_diffrn_reflns_av_unetI/netI 0.0791
_diffrn_reflns_Laue_measured_fraction_full 0.983
_diffrn_reflns_Laue_measured_fraction_max 0.983
_diffrn_reflns_limit_h_max 13
_diffrn_reflns_limit_h_min -16
_diffrn_reflns_limit_k_max 16
_diffrn_reflns_limit_k_min -15
_diffrn_reflns_limit_l_max 23
_diffrn_reflns_limit_l_min -23
_diffrn_reflns_number 13541
_diffrn_reflns_point_group_measured_fraction_full 0.983
_diffrn_reflns_point_group_measured_fraction_max 0.983
_diffrn_reflns_theta_full 67.439
_diffrn_reflns_theta_max 67.439
_diffrn_reflns_theta_min 4.589
_diffrn_source 'Incoatec I\mS'
_exptl_absorpt_coefficient_mu 2.630
_exptl_absorpt_correction_T_max 0.7530
_exptl_absorpt_correction_T_min 0.6375
_exptl_absorpt_correction_type multi-scan
_exptl_absorpt_process_details SADABS
_exptl_crystal_colour colorless
_exptl_crystal_density_diffrn 1.160
_exptl_crystal_description cut-block
_exptl_crystal_F_000 1392
_exptl_crystal_recrystallization_method 'Re-crystallisation from solvent: MeCN, Et2O'
_exptl_crystal_size_max 0.130
_exptl_crystal_size_mid 0.090
_exptl_crystal_size_min 0.060
_refine_diff_density_max 0.377
_refine_diff_density_min -0.337
_refine_diff_density_rms 0.070
_refine_ls_extinction_method none
_refine_ls_goodness_of_fit_ref 1.025
_refine_ls_hydrogen_treatment mixed
_refine_ls_matrix_type full
_refine_ls_number_parameters 167
_refine_ls_number_reflns 3260
_refine_ls_number_restraints 0
_refine_ls_restrained_S_all 1.025
_refine_ls_R_factor_all 0.0722
_refine_ls_R_factor_gt 0.0442
_refine_ls_shift/su_max 0.001
_refine_ls_shift/su_mean 0.000
_refine_ls_structure_factor_coef Fsqd
_refine_ls_weighting_details 'w=1/[\s^2^(Fo^2^)+(0.0414P)^2^+2.2066P] where P=(Fo^2^+2Fc^2^)/3'
_refine_ls_weighting_scheme calc
_refine_ls_wR_factor_gt 0.1118
_refine_ls_wR_factor_ref 0.1312
_reflns_Friedel_coverage 0.000
_reflns_number_gt 2102
_reflns_number_total 3260
_reflns_threshold_expression 'I > 2\s(I)'
_cod_data_source_file c8sc03968b2.cif
_cod_data_source_block cu_mplur64_0m
_cod_database_code 1550252
_shelx_shelxl_version_number 2014/7
_shelx_space_group_comment
;
The symmetry employed for this shelxl refinement is uniquely defined
by the following loop, which should always be used as a source of
symmetry information in preference to the above space-group names.
They are only intended as comments.
;
_shelx_estimated_absorpt_t_min 0.726
_shelx_estimated_absorpt_t_max 0.858

loop_
_space_group_symop_operation_xyz
'x, y, z'
'-x, y, -z+1/2'
'x+1/2, y+1/2, z'
'-x+1/2, y+1/2, -z+1/2'
'-x, -y, -z'
'x, -y, z-1/2'
'-x+1/2, -y+1/2, -z'
'x+1/2, -y+1/2, z-1/2'

loop_
_atom_site_label
_atom_site_type_symbol
_atom_site_fract_x
_atom_site_fract_y
_atom_site_fract_z
_atom_site_U_iso_or_equiv
_atom_site_adp_type
_atom_site_occupancy
_atom_site_site_symmetry_order
_atom_site_calc_flag
_atom_site_refinement_flags_posn
_atom_site_refinement_flags_adp
Se1 Se 0.23656(3) 0.50040(3) 0.47220(2) 0.03699(17) Uani 1 1 d . .
N1 N 0.4966(2) 0.25050(18) 0.49489(13) 0.0226(6) Uani 1 1 d . .
C1 C 0.4487(2) 0.3035(2) 0.54150(17) 0.0239(7) Uani 1 1 d . .
H1A H 0.4949 0.3553 0.5671 0.029 Uiso 1 1 calc R U
H1B H 0.3853 0.3333 0.5095 0.029 Uiso 1 1 calc R U
C2 C 0.4249(3) 0.2429(2) 0.59694(17) 0.0291(8) Uani 1 1 d . .
H2A H 0.3776 0.1914 0.5722 0.035 Uiso 1 1 calc R U
H2B H 0.4878 0.2133 0.6299 0.035 Uiso 1 1 calc R U
C3 C 0.3779(3) 0.3034(3) 0.64022(19) 0.0328(8) Uani 1 1 d . .
H3A H 0.3173 0.3361 0.6070 0.039 Uiso 1 1 calc R U
H3B H 0.4268 0.3526 0.6672 0.039 Uiso 1 1 calc R U
C4 C 0.3481(3) 0.2425(3) 0.69303(19) 0.0401(9) Uani 1 1 d . .
H4A H 0.3180 0.2829 0.7203 0.060 Uiso 1 1 calc R U
H4B H 0.2989 0.1944 0.6663 0.060 Uiso 1 1 calc R U
H4C H 0.4082 0.2109 0.7265 0.060 Uiso 1 1 calc R U
C5 C 0.5271(2) 0.3220(2) 0.44852(16) 0.0244(7) Uani 1 1 d . .
H5A H 0.5657 0.2881 0.4230 0.029 Uiso 1 1 calc R U
H5B H 0.5728 0.3697 0.4806 0.029 Uiso 1 1 calc R U
C6 C 0.4388(3) 0.3743(2) 0.39278(17) 0.0302(8) Uani 1 1 d . .
H6A H 0.3944 0.3279 0.3585 0.036 Uiso 1 1 calc R U
H6B H 0.3985 0.4075 0.4174 0.036 Uiso 1 1 calc R U
C7 C 0.4785(3) 0.4460(3) 0.35205(19) 0.0328(8) Uani 1 1 d . .
H7A H 0.5166 0.4122 0.3261 0.039 Uiso 1 1 calc R U
H7B H 0.5254 0.4904 0.3868 0.039 Uiso 1 1 calc R U
C8 C 0.3929(3) 0.5023(3) 0.29826(19) 0.0409(9) Uani 1 1 d . .
H8A H 0.4208 0.5478 0.2729 0.061 Uiso 1 1 calc R U
H8B H 0.3469 0.4585 0.2633 0.061 Uiso 1 1 calc R U
H8C H 0.3557 0.5367 0.3239 0.061 Uiso 1 1 calc R U
C9 C 0.4203(2) 0.1780(2) 0.44896(17) 0.0245(7) Uani 1 1 d . .
H9A H 0.4067 0.1308 0.4814 0.029 Uiso 1 1 calc R U
H9B H 0.3561 0.2114 0.4229 0.029 Uiso 1 1 calc R U
C10 C 0.4537(2) 0.1252(2) 0.39422(17) 0.0281(8) Uani 1 1 d . .
H10A H 0.4633 0.1708 0.3592 0.034 Uiso 1 1 calc R U
H10B H 0.5188 0.0927 0.4192 0.034 Uiso 1 1 calc R U
C11 C 0.3738(3) 0.0525(3) 0.35484(18) 0.0314(8) Uani 1 1 d . .
H11A H 0.3092 0.0856 0.3291 0.038 Uiso 1 1 calc R U
H11B H 0.3627 0.0085 0.3903 0.038 Uiso 1 1 calc R U
C12 C 0.4052(3) -0.0044(3) 0.3010(2) 0.0402(9) Uani 1 1 d . .
H12A H 0.3523 -0.0506 0.2765 0.060 Uiso 1 1 calc R U
H12B H 0.4151 0.0389 0.2653 0.060 Uiso 1 1 calc R U
H12C H 0.4685 -0.0381 0.3265 0.060 Uiso 1 1 calc R U
C13 C 0.5917(2) 0.1979(2) 0.54167(17) 0.0263(7) Uani 1 1 d . .
H13A H 0.5716 0.1457 0.5672 0.032 Uiso 1 1 calc R U
H13B H 0.6237 0.1687 0.5097 0.032 Uiso 1 1 calc R U
C14 C 0.6697(2) 0.2588(2) 0.59704(17) 0.0299(8) Uani 1 1 d . .
H14A H 0.6401 0.2860 0.6311 0.036 Uiso 1 1 calc R U
H14B H 0.6902 0.3121 0.5726 0.036 Uiso 1 1 calc R U
C15 C 0.7617(3) 0.1992(3) 0.63816(19) 0.0346(9) Uani 1 1 d . .
H15A H 0.7883 0.1685 0.6037 0.042 Uiso 1 1 calc R U
H15B H 0.7419 0.1485 0.6651 0.042 Uiso 1 1 calc R U
C16 C 0.8440(3) 0.2608(3) 0.69068(19) 0.0408(10) Uani 1 1 d . .
H16A H 0.9025 0.2211 0.7166 0.061 Uiso 1 1 calc R U
H16B H 0.8643 0.3104 0.6639 0.061 Uiso 1 1 calc R U
H16C H 0.8179 0.2904 0.7253 0.061 Uiso 1 1 calc R U
H1SE H 0.206(3) 0.492(3) 0.408(3) 0.064(14) Uiso 1 1 d . .

loop_
_atom_site_aniso_label
_atom_site_aniso_U_11
_atom_site_aniso_U_22
_atom_site_aniso_U_33
_atom_site_aniso_U_23
_atom_site_aniso_U_13
_atom_site_aniso_U_12
Se1 0.0347(3) 0.0299(2) 0.0485(3) 0.00021(19) 0.01732(17) 0.00066(19)
N1 0.0206(14) 0.0207(14) 0.0264(12) -0.0004(13) 0.0082(10) -0.0004(12)
C1 0.0253(17) 0.0176(17) 0.0304(16) -0.0011(13) 0.0119(13) 0.0019(14)
C2 0.032(2) 0.0253(19) 0.0348(17) 0.0022(15) 0.0172(15) 0.0037(15)
C3 0.036(2) 0.030(2) 0.0381(18) 0.0004(15) 0.0198(16) -0.0014(16)
C4 0.037(2) 0.051(3) 0.0379(19) 0.0062(18) 0.0193(17) 0.0022(19)
C5 0.0241(17) 0.0231(17) 0.0265(16) 0.0008(13) 0.0097(14) -0.0004(14)
C6 0.0284(19) 0.033(2) 0.0294(17) 0.0027(15) 0.0107(14) -0.0004(15)
C7 0.032(2) 0.028(2) 0.0405(19) 0.0055(16) 0.0149(16) -0.0047(16)
C8 0.047(2) 0.035(2) 0.0361(18) 0.0103(18) 0.0090(16) 0.004(2)
C9 0.0212(17) 0.0225(18) 0.0304(17) -0.0005(13) 0.0098(14) -0.0029(13)
C10 0.0240(18) 0.0271(19) 0.0329(17) -0.0041(14) 0.0098(14) -0.0011(14)
C11 0.031(2) 0.0274(19) 0.0368(18) -0.0052(15) 0.0138(15) -0.0067(16)
C12 0.046(2) 0.034(2) 0.0416(19) -0.0120(18) 0.0169(17) 0.0012(19)
C13 0.0257(18) 0.0227(18) 0.0284(16) 0.0018(14) 0.0072(14) 0.0027(14)
C14 0.0274(19) 0.0259(18) 0.0330(17) -0.0007(15) 0.0068(14) -0.0026(15)
C15 0.0254(19) 0.033(2) 0.0397(19) -0.0019(16) 0.0041(15) 0.0011(15)
C16 0.032(2) 0.053(3) 0.0369(19) -0.0061(19) 0.0110(16) -0.0022(19)

loop_
_atom_type_symbol
_atom_type_description
_atom_type_scat_dispersion_real
_atom_type_scat_dispersion_imag
_atom_type_scat_source
C C 0.0181 0.0091 'International Tables Vol C Tables 4.2.6.8 and 6.1.1.4'
H H 0.0000 0.0000 'International Tables Vol C Tables 4.2.6.8 and 6.1.1.4'
N N 0.0311 0.0180 'International Tables Vol C Tables 4.2.6.8 and 6.1.1.4'
Se Se -0.7943 1.1372 'International Tables Vol C Tables 4.2.6.8 and 6.1.1.4'

loop_
_geom_angle_atom_site_label_1
_geom_angle_atom_site_label_2
_geom_angle_atom_site_label_3
_geom_angle
C1 N1 C5 109.1(2)
C1 N1 C13 110.8(2)
C5 N1 C13 107.9(3)
C1 N1 C9 108.4(3)
C5 N1 C9 111.8(2)
C13 N1 C9 108.9(2)
C2 C1 N1 115.3(3)
C2 C1 H1A 108.5
N1 C1 H1A 108.5
C2 C1 H1B 108.5
N1 C1 H1B 108.5
H1A C1 H1B 107.5
C3 C2 C1 110.5(3)
C3 C2 H2A 109.6
C1 C2 H2A 109.6
C3 C2 H2B 109.6
C1 C2 H2B 109.6
H2A C2 H2B 108.1
C2 C3 C4 111.0(3)
C2 C3 H3A 109.4
C4 C3 H3A 109.4
C2 C3 H3B 109.4
C4 C3 H3B 109.4
H3A C3 H3B 108.0
C3 C4 H4A 109.5
C3 C4 H4B 109.5
H4A C4 H4B 109.5
C3 C4 H4C 109.5
H4A C4 H4C 109.5
H4B C4 H4C 109.5
N1 C5 C6 114.8(3)
N1 C5 H5A 108.6
C6 C5 H5A 108.6
N1 C5 H5B 108.6
C6 C5 H5B 108.6
H5A C5 H5B 107.6
C7 C6 C5 110.0(3)
C7 C6 H6A 109.7
C5 C6 H6A 109.7
C7 C6 H6B 109.7
C5 C6 H6B 109.7
H6A C6 H6B 108.2
C6 C7 C8 111.4(3)
C6 C7 H7A 109.3
C8 C7 H7A 109.3
C6 C7 H7B 109.3
C8 C7 H7B 109.3
H7A C7 H7B 108.0
C7 C8 H8A 109.5
C7 C8 H8B 109.5
H8A C8 H8B 109.5
C7 C8 H8C 109.5
H8A C8 H8C 109.5
H8B C8 H8C 109.5
C10 C9 N1 114.7(3)
C10 C9 H9A 108.6
N1 C9 H9A 108.6
C10 C9 H9B 108.6
N1 C9 H9B 108.6
H9A C9 H9B 107.6
C11 C10 C9 109.4(3)
C11 C10 H10A 109.8
C9 C10 H10A 109.8
C11 C10 H10B 109.8
C9 C10 H10B 109.8
H10A C10 H10B 108.2
C10 C11 C12 111.3(3)
C10 C11 H11A 109.4
C12 C11 H11A 109.4
C10 C11 H11B 109.4
C12 C11 H11B 109.4
H11A C11 H11B 108.0
C11 C12 H12A 109.5
C11 C12 H12B 109.5
H12A C12 H12B 109.5
C11 C12 H12C 109.5
H12A C12 H12C 109.5
H12B C12 H12C 109.5
C14 C13 N1 115.2(3)
C14 C13 H13A 108.5
N1 C13 H13A 108.5
C14 C13 H13B 108.5
N1 C13 H13B 108.5
H13A C13 H13B 107.5
C13 C14 C15 110.0(3)
C13 C14 H14A 109.7
C15 C14 H14A 109.7
C13 C14 H14B 109.7
C15 C14 H14B 109.7
H14A C14 H14B 108.2
C14 C15 C16 110.7(3)
C14 C15 H15A 109.5
C16 C15 H15A 109.5
C14 C15 H15B 109.5
C16 C15 H15B 109.5
H15A C15 H15B 108.1
C15 C16 H16A 109.5
C15 C16 H16B 109.5
H16A C16 H16B 109.5
C15 C16 H16C 109.5
H16A C16 H16C 109.5
H16B C16 H16C 109.5

loop_
_geom_bond_atom_site_label_1
_geom_bond_atom_site_label_2
_geom_bond_distance
Se1 H1SE 1.19(5)
N1 C1 1.522(4)
N1 C5 1.525(4)
N1 C13 1.528(4)
N1 C9 1.528(4)
C1 C2 1.520(5)
C1 H1A 0.9900
C1 H1B 0.9900
C2 C3 1.520(5)
C2 H2A 0.9900
C2 H2B 0.9900
C3 C4 1.525(5)
C3 H3A 0.9900
C3 H3B 0.9900
C4 H4A 0.9800
C4 H4B 0.9800
C4 H4C 0.9800
C5 C6 1.531(4)
C5 H5A 0.9900
C5 H5B 0.9900
C6 C7 1.518(5)
C6 H6A 0.9900
C6 H6B 0.9900
C7 C8 1.521(5)
C7 H7A 0.9900
C7 H7B 0.9900
C8 H8A 0.9800
C8 H8B 0.9800
C8 H8C 0.9800
C9 C10 1.523(4)
C9 H9A 0.9900
C9 H9B 0.9900
C10 C11 1.518(4)
C10 H10A 0.9900
C10 H10B 0.9900
C11 C12 1.523(5)
C11 H11A 0.9900
C11 H11B 0.9900
C12 H12A 0.9800
C12 H12B 0.9800
C12 H12C 0.9800
C13 C14 1.516(4)
C13 H13A 0.9900
C13 H13B 0.9900
C14 C15 1.519(4)
C14 H14A 0.9900
C14 H14B 0.9900
C15 C16 1.526(5)
C15 H15A 0.9900
C15 H15B 0.9900
C16 H16A 0.9800
C16 H16B 0.9800
C16 H16C 0.9800

loop_
_geom_hbond_atom_site_label_D
_geom_hbond_atom_site_label_H
_geom_hbond_atom_site_label_A
_geom_hbond_distance_DH
_geom_hbond_distance_HA
_geom_hbond_distance_DA
_geom_hbond_angle_DHA
_geom_hbond_site_symmetry_A
C1 H1B Se1 0.99 3.06 3.955(3) 150.3 .
C2 H2A Se1 0.99 3.11 4.072(4) 165.4 7_556
C5 H5B Se1 0.99 3.12 4.021(3) 152.7 5_666
C6 H6B Se1 0.99 3.15 4.128(4) 169.7 .
C9 H9A Se1 0.99 3.11 4.018(3) 152.6 7_556
C10 H10B Se1 0.99 3.16 4.137(3) 168.9 3_545
C13 H13B Se1 0.99 3.09 3.978(3) 149.9 3_545
C14 H14B Se1 0.99 3.08 4.049(4) 167.7 5_666

loop_
_geom_torsion_atom_site_label_1
_geom_torsion_atom_site_label_2
_geom_torsion_atom_site_label_3
_geom_torsion_atom_site_label_4
_geom_torsion
C5 N1 C1 C2 -173.4(3)
C13 N1 C1 C2 -54.8(4)
C9 N1 C1 C2 64.6(3)
N1 C1 C2 C3 179.8(3)
C1 C2 C3 C4 176.7(3)
C1 N1 C5 C6 -65.3(3)
C13 N1 C5 C6 174.3(3)
C9 N1 C5 C6 54.6(4)
N1 C5 C6 C7 177.8(3)
C5 C6 C7 C8 -177.7(3)
C1 N1 C9 C10 174.8(3)
C5 N1 C9 C10 54.5(4)
C13 N1 C9 C10 -64.6(4)
N1 C9 C10 C11 177.4(3)
C9 C10 C11 C12 -178.3(3)
C1 N1 C13 C14 -53.7(4)
C5 N1 C13 C14 65.6(4)
C9 N1 C13 C14 -172.9(3)
N1 C13 C14 C15 -178.1(3)
C13 C14 C15 C16 176.2(3)
